data_7202586
loop_
_publ_author_name
'Rosini, Goffredo'
'Ayoub, Claudia'
'Borzatta, Valerio'
'Marotta, Emanuela'
'Mazzanti, Andrea'
'Righi, Paolo'

_publ_section_title
;
 The same and not the same. Similarities and differences in the
 resolution of trans-chrysanthemic acid of industrial origin by the
 enantiomers of some threo-1-aryl-2-dimethylamino-1,3-propanediols
;
_journal_issue 5
_journal_name_full 'Green Chemistry'
_journal_page_first 441
_journal_paper_doi 10.1039/b615785h
_journal_volume 9
_journal_year 2007
_chemical_absolute_configuration rm
_chemical_formula_moiety 'C12 H20 N O2 S, C10 H15 O2'
_chemical_formula_sum 'C22 H35 N O4 S'
_chemical_formula_weight 409.57
_chemical_melting_point 412.1(10)
_chemical_name_common
;
(1R,2R)-1,3-dihydroxy-N,N-dimethyl-1-(4-
(methylthio)phenyl)propan-2-aminium (1R,3R)-2,2-dimethyl-3-(2-
methylprop-1-enyl)-cyclopropanecarboxylate
;
_chemical_name_systematic
;
(1R,2R)-1,3-dihydroxy-N,N-dimethyl-1-[4-(methylthio)phenyl]propan-
2-aminium (1R,3R)-2,2-dimethyl-3-(2-methylprop-1-enyl)-
cyclopropanecarboxylate
;
_space_group_IT_number 4
_symmetry_cell_setting monoclinic
_symmetry_space_group_name_Hall 'P 2yb'
_symmetry_space_group_name_H-M 'P 1 21 1'
_atom_sites_solution_hydrogens geom
_atom_sites_solution_primary direct
_atom_sites_solution_secondary difmap
_audit_creation_date 23/01/2004
_audit_creation_method SHELXL-97
_audit_update_record 21/12/2006
_cell_angle_alpha 90.00
_cell_angle_beta 106.3010(10)
_cell_angle_gamma 90.00
_cell_formula_units_Z 2
_cell_length_a 9.9940(5)
_cell_length_b 7.8004(4)
_cell_length_c 15.8597(8)
_cell_measurement_reflns_used 142
_cell_measurement_temperature 293(2)
_cell_measurement_theta_max 28.20
_cell_measurement_theta_min 2.67
_cell_volume 1186.68(10)
_computing_cell_refinement 'Smart V5.051, Bruker 1998'
_computing_data_collection 'Smart V5.051, Bruker 1998'
_computing_data_reduction 'Saint+ 5.02, Bruker 1998'
_computing_molecular_graphics 'Mercury 1.2.1, CCDC'
_computing_publication_material 'Mercury 1.2.1, CCDC'
_computing_structure_refinement 'SHELXL-97 (Sheldrick, 1997)'
_computing_structure_solution 'SHELXS-97 (Sheldrick, 1990)'
_diffrn_ambient_temperature 293(2)
_diffrn_measured_fraction_theta_full 0.998
_diffrn_measured_fraction_theta_max 0.998
_diffrn_measurement_device_type 'Bruker Smart'
_diffrn_measurement_method 'Phi and omega scans'
_diffrn_radiation_monochromator graphite
_diffrn_radiation_source 'fine-focus sealed tube'
_diffrn_radiation_type MoK\a
_diffrn_radiation_wavelength 0.71073
_diffrn_reflns_av_R_equivalents 0.0215
_diffrn_reflns_av_sigmaI/netI 0.0200
_diffrn_reflns_limit_h_max 11
_diffrn_reflns_limit_h_min -11
_diffrn_reflns_limit_k_max 9
_diffrn_reflns_limit_k_min -9
_diffrn_reflns_limit_l_max 18
_diffrn_reflns_limit_l_min -18
_diffrn_reflns_number 10410
_diffrn_reflns_theta_full 25.00
_diffrn_reflns_theta_max 25.00
_diffrn_reflns_theta_min 1.34
_exptl_absorpt_coefficient_mu 0.161
_exptl_absorpt_correction_T_max 0.9532
_exptl_absorpt_correction_T_min 0.8955
_exptl_absorpt_correction_type empirical
_exptl_crystal_colour colourless
_exptl_crystal_density_diffrn 1.146
_exptl_crystal_density_method 'not measured'
_exptl_crystal_description plates
_exptl_crystal_F_000 444
_exptl_crystal_size_max 0.70
_exptl_crystal_size_mid 0.40
_exptl_crystal_size_min 0.30
_refine_diff_density_max 0.323
_refine_diff_density_min -0.256
_refine_diff_density_rms 0.039
_refine_ls_abs_structure_details 'Flack H D (1983), Acta Cryst. A39, 876-881'
_refine_ls_abs_structure_Flack 0.10(16)
_refine_ls_extinction_coef 0.071(8)
_refine_ls_extinction_expression Fc^*^=kFc[1+0.001xFc^2^\l^3^/sin(2\q)]^-1/4^
_refine_ls_extinction_method SHELXL
_refine_ls_goodness_of_fit_ref 1.089
_refine_ls_hydrogen_treatment mixed
_refine_ls_matrix_type full
_refine_ls_number_parameters 254
_refine_ls_number_reflns 4144
_refine_ls_number_restraints 1
_refine_ls_restrained_S_all 1.089
_refine_ls_R_factor_all 0.0567
_refine_ls_R_factor_gt 0.0528
_refine_ls_shift/su_max 0.000
_refine_ls_shift/su_mean 0.000
_refine_ls_structure_factor_coef Fsqd
_refine_ls_weighting_details 'calc w=1/[\s^2^(Fo^2^)+(0.1006P)^2^+0.1784P] where P=(Fo^2^+2Fc^2^)/3'
_refine_ls_weighting_scheme calc
_refine_ls_wR_factor_gt 0.1548
_refine_ls_wR_factor_ref 0.1599
_reflns_number_gt 3822
_reflns_number_total 4144
_reflns_threshold_expression >2sigma(I)
_cod_data_source_file b615785h.txt
_cod_data_source_block p21
_cod_depositor_comments
;
The following automatic conversions were performed:

'_chemical_melting_point' value '138-140 C' was changed to
'412.1(10)' - it was converted from degrees Celsius(C) to Kelvins(K),
the average value was taken and precision was estimated.

Automatic conversion script
Id: cif_fix_values 1646 2011-03-28 12:23:43Z adriana 
;
_cod_original_sg_symbol_H-M 'P 21'
_cod_database_code 7202586

loop_
_symmetry_equiv_pos_as_xyz
'x, y, z'
'-x, y+1/2, -z'

loop_
_atom_site_label
_atom_site_type_symbol
_atom_site_fract_x
_atom_site_fract_y
_atom_site_fract_z
_atom_site_U_iso_or_equiv
_atom_site_adp_type
_atom_site_occupancy
_atom_site_symmetry_multiplicity
_atom_site_calc_flag
_atom_site_refinement_flags
_atom_site_disorder_assembly
_atom_site_disorder_group
S1 S 0.3750(2) 0.1603(2) 0.10856(15) 0.1720(9) Uani 1 1 d . . .
N1 N 0.7727(2) 0.9349(3) 0.43925(13) 0.0501(5) Uani 1 1 d . . .
H1N H 0.852(4) 0.905(4) 0.435(2) 0.060 Uiso 1 1 d . . .
O1 O 0.95524(18) 1.4281(3) 0.55152(11) 0.0606(5) Uani 1 1 d . . .
O2 O 0.77731(18) 1.4735(3) 0.60506(15) 0.0767(7) Uani 1 1 d . . .
O3 O 0.84269(16) 0.6113(3) 0.41093(11) 0.0522(4) Uani 1 1 d . . .
H31 H 0.8731 0.5502 0.4541 0.078 Uiso 1 1 calc R . .
O4 O 0.4783(2) 0.8359(4) 0.43975(16) 0.0838(8) Uani 1 1 d . . .
H41 H 0.3974 0.8658 0.4333 0.126 Uiso 1 1 calc R . .
C1 C 0.9897(2) 1.3647(3) 0.69997(15) 0.0478(6) Uani 1 1 d . . .
H1 H 1.0589 1.2781 0.6963 0.057 Uiso 1 1 calc R . .
C2 C 1.0380(3) 1.4904(4) 0.77531(17) 0.0601(7) Uani 1 1 d . . .
C3 C 0.9365(3) 1.3506(4) 0.78072(17) 0.0596(7) Uani 1 1 d . . .
H3 H 0.8402 1.3891 0.7720 0.072 Uiso 1 1 calc R . .
C4 C 0.9780(4) 1.2052(4) 0.84015(19) 0.0674(8) Uani 1 1 d . . .
H4 H 1.0626 1.1541 0.8414 0.081 Uiso 1 1 calc R . .
C5 C 0.9095(4) 1.1366(4) 0.89284(19) 0.0714(8) Uani 1 1 d . . .
C6 C 0.8989(2) 1.4248(4) 0.61331(16) 0.0487(5) Uani 1 1 d . . .
C7 C 0.7707(5) 1.1989(6) 0.8972(3) 0.0925(11) Uani 1 1 d . . .
H7A H 0.7406 1.1321 0.9394 0.139 Uiso 1 1 calc R . .
H7B H 0.7044 1.1876 0.8405 0.139 Uiso 1 1 calc R . .
H7C H 0.7777 1.3172 0.9147 0.139 Uiso 1 1 calc R . .
C8 C 0.9705(6) 0.9917(6) 0.9531(3) 0.1071(15) Uani 1 1 d . . .
H8A H 0.9071 0.9591 0.9859 0.161 Uiso 1 1 calc R . .
H8B H 1.0574 1.0272 0.9929 0.161 Uiso 1 1 calc R . .
H8C H 0.9862 0.8957 0.9192 0.161 Uiso 1 1 calc R . .
C9 C 1.1874(4) 1.4761(6) 0.83050(19) 0.0796(10) Uani 1 1 d . . .
H9A H 1.2060 1.5621 0.8756 0.119 Uiso 1 1 calc R . .
H9B H 1.2484 1.4925 0.7940 0.119 Uiso 1 1 calc R . .
H9C H 1.2030 1.3645 0.8570 0.119 Uiso 1 1 calc R . .
C10 C 0.9855(5) 1.6722(5) 0.7637(3) 0.0858(10) Uani 1 1 d . . .
H10A H 1.0256 1.7357 0.8166 0.129 Uiso 1 1 calc R . .
H10B H 0.8858 1.6726 0.7511 0.129 Uiso 1 1 calc R . .
H10C H 1.0118 1.7244 0.7159 0.129 Uiso 1 1 calc R . .
C11 C 0.6682(2) 0.8257(3) 0.37436(15) 0.0448(5) Uani 1 1 d . . .
H11 H 0.6849 0.8443 0.3171 0.054 Uiso 1 1 calc R . .
C12 C 0.6974(2) 0.6344(3) 0.39636(15) 0.0448(5) Uani 1 1 d . . .
H12 H 0.6720 0.6063 0.4501 0.054 Uiso 1 1 calc R . .
C13 C 0.6165(2) 0.5224(3) 0.32251(16) 0.0478(6) Uani 1 1 d . . .
C14 C 0.4938(3) 0.4421(5) 0.3257(2) 0.0758(9) Uani 1 1 d . . .
H14 H 0.4601 0.4613 0.3739 0.091 Uiso 1 1 calc R . .
C15 C 0.4222(4) 0.3374(6) 0.2613(3) 0.0960(12) Uani 1 1 d . . .
H15 H 0.3404 0.2858 0.2655 0.115 Uiso 1 1 calc R . .
C16 C 0.4696(4) 0.3062(5) 0.1889(3) 0.0857(11) Uani 1 1 d . . .
C17 C 0.5932(4) 0.3835(4) 0.1835(2) 0.0749(9) Uani 1 1 d . . .
H17 H 0.6268 0.3641 0.1353 0.090 Uiso 1 1 calc R . .
C18 C 0.6642(3) 0.4889(4) 0.25088(18) 0.0593(7) Uani 1 1 d . . .
H18 H 0.7471 0.5391 0.2478 0.071 Uiso 1 1 calc R . .
C19 C 0.5175(3) 0.8755(4) 0.36385(19) 0.0606(7) Uani 1 1 d . . .
H19A H 0.5060 0.9975 0.3522 0.073 Uiso 1 1 calc R . .
H19B H 0.4574 0.8149 0.3141 0.073 Uiso 1 1 calc R . .
C20 C 0.7601(4) 1.1193(4) 0.4151(2) 0.0770(9) Uani 1 1 d . . .
H20A H 0.7565 1.1316 0.3542 0.115 Uiso 1 1 calc R . .
H20B H 0.8394 1.1804 0.4506 0.115 Uiso 1 1 calc R . .
H20C H 0.6765 1.1650 0.4247 0.115 Uiso 1 1 calc R . .
C21 C 0.7801(3) 0.9108(6) 0.53363(17) 0.0733(9) Uani 1 1 d . . .
H21A H 0.7880 0.7908 0.5476 0.110 Uiso 1 1 calc R . .
H21B H 0.6971 0.9557 0.5445 0.110 Uiso 1 1 calc R . .
H21C H 0.8600 0.9703 0.5695 0.110 Uiso 1 1 calc R . .
C22 C 0.4376(9) 0.1902(13) 0.0174(6) 0.171(3) Uiso 1 1 d . . .
H22A H 0.3902 0.1136 -0.0287 0.256 Uiso 1 1 calc R . .
H22B H 0.5358 0.1669 0.0334 0.256 Uiso 1 1 calc R . .
H22C H 0.4212 0.3064 -0.0027 0.256 Uiso 1 1 calc R . .

loop_
_atom_site_aniso_label
_atom_site_aniso_U_11
_atom_site_aniso_U_22
_atom_site_aniso_U_33
_atom_site_aniso_U_23
_atom_site_aniso_U_13
_atom_site_aniso_U_12
S1 0.1570(14) 0.1183(12) 0.2020(18) -0.0740(12) -0.0133(13) -0.0424(10)
N1 0.0432(10) 0.0616(12) 0.0502(10) -0.0030(9) 0.0209(8) 0.0040(10)
O1 0.0486(9) 0.0888(14) 0.0459(8) 0.0145(9) 0.0157(7) 0.0158(9)
O2 0.0351(9) 0.1109(19) 0.0873(13) 0.0311(13) 0.0223(8) 0.0066(11)
O3 0.0352(8) 0.0654(11) 0.0579(10) 0.0145(9) 0.0162(7) 0.0066(8)
O4 0.0500(11) 0.124(2) 0.0877(14) 0.0182(14) 0.0360(10) 0.0219(12)
C1 0.0456(12) 0.0580(14) 0.0446(12) 0.0028(10) 0.0204(10) 0.0040(10)
C2 0.0681(17) 0.0692(17) 0.0494(13) -0.0026(13) 0.0272(12) 0.0004(14)
C3 0.0606(15) 0.0726(17) 0.0550(14) 0.0055(13) 0.0318(12) 0.0078(13)
C4 0.0814(19) 0.0725(18) 0.0564(15) 0.0035(14) 0.0326(14) 0.0080(16)
C5 0.107(2) 0.0640(17) 0.0532(14) -0.0049(14) 0.0381(15) -0.0068(17)
C6 0.0358(11) 0.0564(13) 0.0550(12) 0.0052(11) 0.0146(9) -0.0043(10)
C7 0.117(3) 0.088(3) 0.093(2) 0.003(2) 0.063(2) -0.015(2)
C8 0.176(5) 0.088(3) 0.072(2) 0.021(2) 0.059(3) 0.003(3)
C9 0.0790(19) 0.110(3) 0.0473(14) -0.0139(16) 0.0129(13) -0.0144(19)
C10 0.116(3) 0.072(2) 0.081(2) -0.0098(17) 0.046(2) 0.0024(19)
C11 0.0404(11) 0.0557(14) 0.0415(11) 0.0041(10) 0.0164(9) 0.0020(10)
C12 0.0359(10) 0.0587(14) 0.0433(11) 0.0091(10) 0.0168(8) 0.0036(10)
C13 0.0431(12) 0.0485(13) 0.0527(13) 0.0140(10) 0.0150(10) 0.0013(10)
C14 0.0490(14) 0.086(2) 0.097(2) 0.0009(19) 0.0290(15) -0.0113(16)
C15 0.0589(18) 0.085(2) 0.138(3) -0.011(2) 0.018(2) -0.0234(18)
C16 0.081(2) 0.0568(17) 0.098(3) -0.0073(18) -0.009(2) -0.0071(16)
C17 0.092(2) 0.0613(18) 0.0683(18) -0.0077(14) 0.0172(16) 0.0011(16)
C18 0.0666(16) 0.0584(15) 0.0568(14) 0.0008(12) 0.0233(12) -0.0087(13)
C19 0.0428(13) 0.0656(17) 0.0738(17) 0.0099(13) 0.0170(12) 0.0094(11)
C20 0.084(2) 0.0533(16) 0.091(2) -0.0094(16) 0.0198(17) -0.0002(16)
C21 0.0701(18) 0.107(2) 0.0490(14) -0.0105(16) 0.0262(12) -0.0045(18)

loop_
_atom_type_symbol
_atom_type_description
_atom_type_scat_dispersion_real
_atom_type_scat_dispersion_imag
_atom_type_scat_source
C C 0.0033 0.0016 'International Tables Vol C Tables 4.2.6.8 and 6.1.1.4'
H H 0.0000 0.0000 'International Tables Vol C Tables 4.2.6.8 and 6.1.1.4'
N N 0.0061 0.0033 'International Tables Vol C Tables 4.2.6.8 and 6.1.1.4'
O O 0.0106 0.0060 'International Tables Vol C Tables 4.2.6.8 and 6.1.1.4'
S S 0.1246 0.1234 'International Tables Vol C Tables 4.2.6.8 and 6.1.1.4'

loop_
_geom_angle_atom_site_label_1
_geom_angle_atom_site_label_2
_geom_angle_atom_site_label_3
_geom_angle
_geom_angle_site_symmetry_1
_geom_angle_site_symmetry_3
_geom_angle_publ_flag
C22 S1 C16 105.5(4) . . ?
C20 N1 C21 111.0(3) . . ?
C20 N1 C11 112.3(2) . . ?
C21 N1 C11 116.3(2) . . ?
C6 C1 C2 119.9(2) . . ?
C6 C1 C3 122.1(2) . . ?
C2 C1 C3 59.52(18) . . ?
C10 C2 C3 118.2(3) . . ?
C10 C2 C9 113.2(3) . . ?
C3 C2 C9 119.1(3) . . ?
C10 C2 C1 119.3(3) . . ?
C3 C2 C1 60.45(18) . . ?
C9 C2 C1 117.0(3) . . ?
C4 C3 C2 121.7(3) . . ?
C4 C3 C1 119.8(2) . . ?
C2 C3 C1 60.03(17) . . ?
C5 C4 C3 127.9(3) . . ?
C4 C5 C7 123.2(3) . . ?
C4 C5 C8 121.0(4) . . ?
C7 C5 C8 115.8(3) . . ?
O2 C6 O1 123.2(2) . . ?
O2 C6 C1 121.0(2) . . ?
O1 C6 C1 115.7(2) . . ?
N1 C11 C19 114.0(2) . . ?
N1 C11 C12 109.95(18) . . ?
C19 C11 C12 113.1(2) . . ?
O3 C12 C13 110.8(2) . . ?
O3 C12 C11 106.33(19) . . ?
C13 C12 C11 111.09(18) . . ?
C18 C13 C14 117.3(3) . . ?
C18 C13 C12 121.3(2) . . ?
C14 C13 C12 121.4(2) . . ?
C15 C14 C13 122.1(3) . . ?
C14 C15 C16 120.3(3) . . ?
C15 C16 C17 119.3(3) . . ?
C15 C16 S1 118.2(3) . . ?
C17 C16 S1 122.4(4) . . ?
C18 C17 C16 118.8(3) . . ?
C13 C18 C17 122.2(3) . . ?
O4 C19 C11 110.9(2) . . ?

loop_
_geom_bond_atom_site_label_1
_geom_bond_atom_site_label_2
_geom_bond_distance
_geom_bond_site_symmetry_2
_geom_bond_publ_flag
S1 C22 1.745(9) . ?
S1 C16 1.771(4) . ?
N1 C20 1.485(4) . ?
N1 C21 1.490(3) . ?
N1 C11 1.508(3) . ?
O1 C6 1.260(3) . ?
O2 C6 1.245(3) . ?
O3 C12 1.416(3) . ?
O4 C19 1.401(4) . ?
C1 C6 1.494(3) . ?
C1 C2 1.516(4) . ?
C1 C3 1.522(3) . ?
C2 C10 1.506(5) . ?
C2 C3 1.508(4) . ?
C2 C9 1.509(5) . ?
C3 C4 1.458(4) . ?
C4 C5 1.332(4) . ?
C5 C7 1.489(6) . ?
C5 C8 1.496(5) . ?
C11 C19 1.518(3) . ?
C11 C12 1.541(3) . ?
C12 C13 1.502(4) . ?
C13 C18 1.374(4) . ?
C13 C14 1.391(4) . ?
C14 C15 1.347(6) . ?
C15 C16 1.381(6) . ?
C16 C17 1.399(6) . ?
C17 C18 1.377(4) . ?

loop_
_geom_hbond_atom_site_label_D
_geom_hbond_atom_site_label_H
_geom_hbond_atom_site_label_A
_geom_hbond_distance_DH
_geom_hbond_distance_HA
_geom_hbond_distance_DA
_geom_hbond_angle_DHA
_geom_hbond_site_symmetry_A
N1 H1N O1 0.85(4) 1.88(4) 2.682(3) 156(3) 2_746
O3 H31 O1 0.82 1.80 2.621(2) 174.5 1_545
O4 H41 O2 0.82 1.88 2.677(3) 164.2 2_646

loop_
_geom_torsion_atom_site_label_1
_geom_torsion_atom_site_label_2
_geom_torsion_atom_site_label_3
_geom_torsion_atom_site_label_4
_geom_torsion
_geom_torsion_site_symmetry_1
_geom_torsion_site_symmetry_2
_geom_torsion_site_symmetry_3
_geom_torsion_site_symmetry_4
_geom_torsion_publ_flag
C6 C1 C2 C10 4.2(4) . . . . ?
C3 C1 C2 C10 -107.7(3) . . . . ?
C6 C1 C2 C3 111.9(2) . . . . ?
C6 C1 C2 C9 -138.4(3) . . . . ?
C3 C1 C2 C9 109.8(3) . . . . ?
C10 C2 C3 C4 -141.8(3) . . . . ?
C9 C2 C3 C4 2.2(4) . . . . ?
C1 C2 C3 C4 108.6(3) . . . . ?
C10 C2 C3 C1 109.6(3) . . . . ?
C9 C2 C3 C1 -106.4(3) . . . . ?
C6 C1 C3 C4 140.1(3) . . . . ?
C2 C1 C3 C4 -111.6(3) . . . . ?
C6 C1 C3 C2 -108.3(3) . . . . ?
C2 C3 C4 C5 135.1(4) . . . . ?
C1 C3 C4 C5 -153.7(3) . . . . ?
C3 C4 C5 C7 1.8(6) . . . . ?
C3 C4 C5 C8 -177.1(3) . . . . ?
C2 C1 C6 O2 -67.3(4) . . . . ?
C3 C1 C6 O2 3.4(4) . . . . ?
C2 C1 C6 O1 110.3(3) . . . . ?
C3 C1 C6 O1 -179.0(3) . . . . ?
C20 N1 C11 C19 -58.6(3) . . . . ?
C21 N1 C11 C19 70.8(3) . . . . ?
C20 N1 C11 C12 173.2(2) . . . . ?
C21 N1 C11 C12 -57.4(3) . . . . ?
N1 C11 C12 O3 -46.8(2) . . . . ?
C19 C11 C12 O3 -175.43(19) . . . . ?
N1 C11 C12 C13 -167.46(17) . . . . ?
C19 C11 C12 C13 63.9(3) . . . . ?
O3 C12 C13 C18 -35.3(3) . . . . ?
C11 C12 C13 C18 82.6(3) . . . . ?
O3 C12 C13 C14 141.6(3) . . . . ?
C11 C12 C13 C14 -100.4(3) . . . . ?
C18 C13 C14 C15 -0.9(5) . . . . ?
C12 C13 C14 C15 -178.0(3) . . . . ?
C13 C14 C15 C16 0.0(6) . . . . ?
C14 C15 C16 C17 0.4(6) . . . . ?
C14 C15 C16 S1 177.4(4) . . . . ?
C22 S1 C16 C15 166.5(4) . . . . ?
C22 S1 C16 C17 -16.7(5) . . . . ?
C15 C16 C17 C18 0.0(5) . . . . ?
S1 C16 C17 C18 -176.8(3) . . . . ?
C14 C13 C18 C17 1.4(4) . . . . ?
C12 C13 C18 C17 178.5(3) . . . . ?
C16 C17 C18 C13 -0.9(5) . . . . ?
N1 C11 C19 O4 -69.5(3) . . . . ?
C12 C11 C19 O4 57.1(3) . . . . ?

loop_
_cod_related_entry_id
_cod_related_entry_database
_cod_related_entry_code
1 ChemSpider 21190283
